data_4334037
loop_
_publ_author_name
'Sau Doan Nguyen'
'P. Shiv Halasyamani'

_publ_contact_author_address
;
Department of Chemistry
University of Houston
Houston, Texas
77204-5003
USA
;
_publ_contact_author_email psh@uh.edu
_publ_contact_author_fax 1-713-743-0796
_publ_contact_author_name 'P. Shiv Halasyamani'
_publ_contact_author_phone 1-713-743-3278
_publ_section_title
;
 Synthesis, Structure, and Characterization of Two New Polar Sodium
 Tungsten Selenites: Na2(WO3)3(SeO3).2H2O and Na6(W6O19)(SeO3)2
;
_journal_name_full 'Inorganic Chemistry'
_journal_page_first 2637
_journal_page_last 2647
_journal_paper_doi 10.1021/ic3026705
_journal_volume 52
_journal_year 2013
_chemical_absolute_configuration unk
_chemical_formula_moiety 'Na2 O14 Se W3'
_chemical_formula_sum 'Na2 O14 Se W3'
_chemical_formula_weight 900.49
_chemical_name_systematic
;
 ?
;
_space_group_IT_number 159
_symmetry_cell_setting trigonal
_symmetry_Int_Tables_number 159
_symmetry_space_group_name_Hall 'P 3 -2c'
_symmetry_space_group_name_H-M 'P 3 1 c'
_atom_sites_solution_primary direct
_atom_sites_solution_secondary difmap
_audit_conform_dict_location ftp://ftp.iucr.org/pub/cif_core.dic
_audit_conform_dict_name cif_core.dic
_audit_conform_dict_version 2.3
_audit_creation_date 2012-05-17T11:51:46-00:00
_audit_creation_method 'WinGX routine CIF_UPDATE'
_cell_angle_alpha 90
_cell_angle_beta 90
_cell_angle_gamma 120
_cell_formula_units_Z 2
_cell_length_a 7.2595(6)
_cell_length_b 7.2595(6)
_cell_length_c 12.4867(13)
_cell_measurement_reflns_used 120
_cell_measurement_temperature 298.0(2)
_cell_measurement_theta_max 27
_cell_measurement_theta_min 1.2
_cell_volume 569.89(9)
_computing_structure_refinement 'SHELXL-97 (Sheldrick, 1997)'
_diffrn_ambient_temperature 298.0(2)
_diffrn_measured_fraction_theta_full 1
_diffrn_measured_fraction_theta_max 0.973
_diffrn_measurement_device_type 'Siemens area CCD'
_diffrn_measurement_method 'Omega scans'
_diffrn_radiation_monochromator graphite
_diffrn_radiation_type MoK\a
_diffrn_radiation_wavelength 0.71073
_diffrn_reflns_av_R_equivalents 0.0671
_diffrn_reflns_av_unetI/netI 0.0492
_diffrn_reflns_limit_h_max 9
_diffrn_reflns_limit_h_min -9
_diffrn_reflns_limit_k_max 7
_diffrn_reflns_limit_k_min -9
_diffrn_reflns_limit_l_max 16
_diffrn_reflns_limit_l_min -15
_diffrn_reflns_number 3673
_diffrn_reflns_theta_full 25
_diffrn_reflns_theta_max 29.07
_diffrn_reflns_theta_min 1.63
_exptl_absorpt_coefficient_mu 33.549
_exptl_absorpt_correction_T_max 0.935
_exptl_absorpt_correction_T_min 0.722
_exptl_absorpt_correction_type psi-scans
_exptl_crystal_colour 'pale yellow green'
_exptl_crystal_density_diffrn 5.248
_exptl_crystal_description plate
_exptl_crystal_F_000 780
_exptl_crystal_size_max 0.01
_exptl_crystal_size_mid 0.01
_exptl_crystal_size_min 0.002
_refine_diff_density_max 1.661
_refine_diff_density_min -1.795
_refine_diff_density_rms 0.405
_refine_ls_abs_structure_details 'Flack H D (1983), Acta Cryst. A39, 876-881'
_refine_ls_abs_structure_Flack 0.01(5)
_refine_ls_extinction_coef 0.0013(2)
_refine_ls_extinction_expression Fc^*^=kFc[1+0.001xFc^2^\l^3^/sin(2\q)]^-1/4^
_refine_ls_extinction_method SHELXL
_refine_ls_goodness_of_fit_ref 1.03
_refine_ls_matrix_type full
_refine_ls_number_parameters 48
_refine_ls_number_reflns 944
_refine_ls_number_restraints 1
_refine_ls_restrained_S_all 1.03
_refine_ls_R_factor_all 0.0391
_refine_ls_R_factor_gt 0.0363
_refine_ls_shift/su_max 0
_refine_ls_shift/su_mean 0
_refine_ls_structure_factor_coef Fsqd
_refine_ls_weighting_details 'calc w=1/[\s^2^(Fo^2^)+(0.0537P)^2^+0.0000P] where P=(Fo^2^+2Fc^2^)/3'
_refine_ls_weighting_scheme calc
_refine_ls_wR_factor_gt 0.0855
_refine_ls_wR_factor_ref 0.087
_reflns_number_gt 877
_reflns_number_total 944
_reflns_threshold_expression >2sigma(I)
_cod_data_source_file ic3026705_si_002_1.cif
_cod_data_source_block Na2(WO3)3(SeO3)(H2O)2
_cod_database_code 4334037

loop_
_symmetry_equiv_pos_as_xyz
'x, y, z'
'-y, x-y, z'
'-x+y, -x, z'
'y, x, z+1/2'
'x-y, -y, z+1/2'
'-x, -x+y, z+1/2'

loop_
_atom_site_label
_atom_site_type_symbol
_atom_site_fract_x
_atom_site_fract_y
_atom_site_fract_z
_atom_site_U_iso_or_equiv
_atom_site_adp_type
_atom_site_occupancy
_atom_site_symmetry_multiplicity
_atom_site_calc_flag
_atom_site_refinement_flags
Na Na 0.498(2) 0.008(3) 0.258(2) 0.035(4) Uani 0.66667 1 d P
W W 0.80776(9) 0.14638(9) -0.00311(10) 0.00965(19) Uani 1 1 d .
Se Se 0 0 -0.22857(19) 0.0104(8) Uani 1 3 d S
O1 O 0.791(2) 0.191(2) 0.1315(10) 0.0134(11) Uani 1 1 d .
O2 O 0.7524(17) -0.1289(19) 0.0069(11) 0.0134(11) Uani 1 1 d .
O3 O 0.538(2) 0.087(2) -0.0459(9) 0.0134(11) Uani 1 1 d .
O4 O 0.2459(19) 0.126(2) -0.1715(9) 0.0134(11) Uani 1 1 d .
O5 O 0.6667 0.3333 0.332(3) 0.040(9) Uani 1 3 d S
O6 O 0.3333 -0.3333 0.160(5) 0.069(16) Uani 1 3 d S

loop_
_atom_site_aniso_label
_atom_site_aniso_U_11
_atom_site_aniso_U_22
_atom_site_aniso_U_33
_atom_site_aniso_U_23
_atom_site_aniso_U_13
_atom_site_aniso_U_12
Na 0.020(7) 0.047(11) 0.038(11) -0.001(5) 0.000(8) 0.017(8)
W 0.0091(3) 0.0091(3) 0.0116(3) 0.0001(4) 0.0003(4) 0.0052(3)
Se 0.0098(10) 0.0098(10) 0.0117(18) 0 0 0.0049(5)
O1 0.011(3) 0.013(3) 0.015(3) -0.002(3) -0.006(3) 0.006(2)
O2 0.011(3) 0.013(3) 0.015(3) -0.002(3) -0.006(3) 0.006(2)
O3 0.011(3) 0.013(3) 0.015(3) -0.002(3) -0.006(3) 0.006(2)
O4 0.011(3) 0.013(3) 0.015(3) -0.002(3) -0.006(3) 0.006(2)
O5 0.047(14) 0.047(14) 0.027(18) 0 0 0.023(7)
O6 0.042(17) 0.042(17) 0.12(5) 0 0 0.021(8)

loop_
_atom_type_symbol
_atom_type_description
_atom_type_scat_dispersion_real
_atom_type_scat_dispersion_imag
_atom_type_scat_source
O O 0.0106 0.006 'International Tables Vol C Tables 4.2.6.8 and 6.1.1.4'
Na Na 0.0362 0.0249 'International Tables Vol C Tables 4.2.6.8 and 6.1.1.4'
Se Se -0.0929 2.2259 'International Tables Vol C Tables 4.2.6.8 and 6.1.1.4'
W W -0.849 6.8722 'International Tables Vol C Tables 4.2.6.8 and 6.1.1.4'

loop_
_geom_angle_atom_site_label_1
_geom_angle_atom_site_label_2
_geom_angle_atom_site_label_3
_geom_angle
_geom_angle_site_symmetry_1
_geom_angle_site_symmetry_3
O1 W O2 98.1(6) . .
O1 W O3 99.1(6) . .
O2 W O3 97.8(5) . .
O1 W O2 92.4(6) . 3_765
O2 W O2 89.3(6) . 3_765
O3 W O2 165.4(6) . 3_765
O1 W O3 94.3(5) . 2_655
O2 W O3 165.5(5) . 2_655
O3 W O3 87.5(7) . 2_655
O2 W O3 82.8(5) 3_765 2_655
O1 W O4 172.3(6) . 2_655
O2 W O4 84.7(6) . 2_655
O3 W O4 87.5(5) . 2_655
O2 W O4 80.5(5) 3_765 2_655
O3 W O4 82.1(5) 2_655 2_655
O4 Se O4 103.7(5) . 3
O4 Se O4 103.7(5) . 2
O4 Se O4 103.7(5) 3 2
O5 Na O1 80.0(9) . .
O5 Na O6 174(2) . .
O1 Na O6 94.5(13) . .
O5 Na O1 79.1(9) . 3_665
O1 Na O1 72.3(8) . 3_665
O6 Na O1 97.7(13) . 3_665
O5 Na O3 79.3(12) . 5
O1 Na O3 137.8(9) . 5
O6 Na O3 106.1(14) . 5
O1 Na O3 137.6(8) 3_665 5
O5 Na O4 100.0(8) . 5
O1 Na O4 154.5(10) . 5
O6 Na O4 84.3(8) . 5
O1 Na O4 82.7(6) 3_665 5
O3 Na O4 65.8(6) 5 5
O5 Na O4 97.2(8) . 6_655
O1 Na O4 80.2(6) . 6_655
O6 Na O4 83.4(8) . 6_655
O1 Na O4 152.5(9) 3_665 6_655
O3 Na O4 66.5(6) 5 6_655
O4 Na O4 124.6(10) 5 6_655
Na O1 Na 92.0(10) . 2_655
W O2 W 149.5(6) . 2_645
W O3 W 135.1(6) . 3_665
Na O4 Na 91.8(8) 5_554 6_664
Na O5 Na 104.2(12) . 2_655
Na O5 Na 104.2(12) . 3_665
Na O5 Na 104.2(12) 2_655 3_665
Na O6 Na 97.5(17) . 2_545
Na O6 Na 97.5(17) . 3_655
Na O6 Na 97.5(17) 2_545 3_655

loop_
_geom_bond_atom_site_label_1
_geom_bond_atom_site_label_2
_geom_bond_distance
_geom_bond_site_symmetry_2
W O1 1.728(12) .
W O2 1.835(12) .
W O3 1.863(13) .
W O2 1.998(12) 3_765
W O3 2.015(13) 2_655
W O4 2.187(11) 2_655
Se O4 1.703(12) .
Se O4 1.703(12) 3
Se O4 1.703(12) 2
Na O5 2.25(2) .
Na O1 2.44(2) .
Na O6 2.47(4) .
Na O1 2.49(2) 3_665
Na O3 2.52(3) 5
Na O4 2.57(2) 5
Na O4 2.61(2) 6_655
O1 Na 2.49(2) 2_655
O2 W 1.998(12) 2_645
O3 W 2.015(13) 3_665
O3 Na 2.52(3) 5_554
O4 W 2.187(11) 3_665
O4 Na 2.57(2) 5_554
O4 Na 2.61(2) 6_664
O5 Na 2.25(2) 2_655
O5 Na 2.25(2) 3_665
O6 Na 2.47(4) 2_545
O6 Na 2.47(4) 3_655
